data_4105795
loop_
_publ_author_name
'Michio Yamada'
'Mari Minowa'
'Satoru Sato'
'Zdenek Slanina'
'Takahiro Tsuchiya'
'Yutaka Maeda'
'Shigeru Nagase'
'Takeshi Akasaka'

_publ_contact_author_address 'University of Tsukuba, 1-1-1 Tennnodai, Tsukuba, Ibaraki 305-8577, Japan'
_publ_contact_author_email akasaka@tara.tsukuba.ac.jp
_publ_contact_author_fax +81298536409
_publ_contact_author_name 'Takeshi Akasaka'
_publ_contact_author_phone +81298536409
_publ_section_title
;
 Regioselective Cycloaddition of La2@Ih-C80 with Tetracyanoethylene Oxide:
 Formation of an Endohedral Dimetallofullerene Adduct Featuring Enhanced
 Electron-Accepting Character
;
_journal_name_full 'Journal of the American Chemical Society'
_journal_page_first 3796
_journal_page_last 3799
_journal_paper_doi 10.1021/ja2000243
_journal_volume 133
_journal_year 2011
_chemical_formula_moiety 'C86 La2 N4 O, C4 H4 Cl8'
_chemical_formula_sum 'C90 H4 Cl8 La2 N4 O'
_chemical_formula_weight 1718.39
_space_group_IT_number 62
_symmetry_cell_setting orthorhombic
_symmetry_Int_Tables_number 62
_symmetry_space_group_name_Hall '-P 2ac 2n'
_symmetry_space_group_name_H-M 'P n m a'
_atom_sites_solution_hydrogens geom
_atom_sites_solution_primary direct
_atom_sites_solution_secondary difmap
_audit_creation_method SHELXL-97
_cell_angle_alpha 90.00
_cell_angle_beta 90.00
_cell_angle_gamma 90.00
_cell_formula_units_Z 4
_cell_length_a 21.394(3)
_cell_length_b 17.580(2)
_cell_length_c 13.7909(18)
_cell_measurement_reflns_used 6222
_cell_measurement_temperature 90(2)
_cell_measurement_theta_max 25.02
_cell_measurement_theta_min 2.32
_cell_volume 5186.8(12)
_computing_cell_refinement 'Bruker SAINT'
_computing_data_collection 'Bruker APEX2'
_computing_data_reduction 'Bruker SAINT'
_computing_molecular_graphics
;
Yadokari-XG 2009 (Wakita, Nemoto et al., 2009)
;
_computing_publication_material
;
Yadokari-XG 2009 (Wakita, Nemoto et al., 2009)' 
;
_computing_structure_refinement 'SHELXL-97 (Sheldrick, 1997)'
_computing_structure_solution 'SHELXS-97 (Sheldrick, 1990)'
_diffrn_ambient_temperature 90(2)
_diffrn_measured_fraction_theta_full 0.999
_diffrn_measured_fraction_theta_max 0.999
_diffrn_measurement_device_type 'Bruker APEX-II CCD'
_diffrn_measurement_method '\f and \w scans'
_diffrn_radiation_monochromator graphite
_diffrn_radiation_probe x-ray
_diffrn_radiation_type MoK\a
_diffrn_radiation_wavelength 0.71073
_diffrn_reflns_av_R_equivalents 0.0562
_diffrn_reflns_av_sigmaI/netI 0.0494
_diffrn_reflns_limit_h_max 25
_diffrn_reflns_limit_h_min -19
_diffrn_reflns_limit_k_max 13
_diffrn_reflns_limit_k_min -20
_diffrn_reflns_limit_l_max 16
_diffrn_reflns_limit_l_min -16
_diffrn_reflns_number 20707
_diffrn_reflns_theta_full 25.02
_diffrn_reflns_theta_max 25.02
_diffrn_reflns_theta_min 1.76
_diffrn_source 'sealed tube'
_diffrn_standards_number 0
_exptl_absorpt_coefficient_mu 2.111
_exptl_absorpt_correction_T_max 0.9018
_exptl_absorpt_correction_T_min 0.8493
_exptl_absorpt_correction_type empirical
_exptl_absorpt_process_details
;
SADABS Sheldrick 1996
;
_exptl_crystal_colour Black
_exptl_crystal_density_diffrn 2.201
_exptl_crystal_description Block
_exptl_crystal_F_000 3320
_exptl_crystal_size_max 0.08
_exptl_crystal_size_mid 0.06
_exptl_crystal_size_min 0.05
_refine_diff_density_max 2.235
_refine_diff_density_min -2.656
_refine_diff_density_rms 0.191
_refine_ls_extinction_method none
_refine_ls_goodness_of_fit_ref 1.144
_refine_ls_hydrogen_treatment constr
_refine_ls_matrix_type full
_refine_ls_number_parameters 562
_refine_ls_number_reflns 4745
_refine_ls_number_restraints 443
_refine_ls_restrained_S_all 1.105
_refine_ls_R_factor_all 0.1366
_refine_ls_R_factor_gt 0.1182
_refine_ls_shift/su_max 0.000
_refine_ls_shift/su_mean 0.000
_refine_ls_structure_factor_coef Fsqd
_refine_ls_weighting_details 'calc w=1/[\s^2^(Fo^2^)+(0.0000P)^2^+175.7970P] where P=(Fo^2^+2Fc^2^)/3'
_refine_ls_weighting_scheme calc
_refine_ls_wR_factor_gt 0.2318
_refine_ls_wR_factor_ref 0.2409
_reflns_number_gt 3934
_reflns_number_total 4745
_reflns_threshold_expression >2sigma(I)
_cod_data_source_file ja2000243_si_002.cif
_cod_data_source_block 01a
_cod_depositor_comments
;
  Moved the _audit_creation_method data item out of the loop.

  Antanas Vaitkus,
  2019-03-01
;
_cod_original_cell_volume 5186.7(11)
_cod_database_code 4105795

loop_
_symmetry_equiv_pos_as_xyz
'x, y, z'
'-x+1/2, -y, z+1/2'
'x+1/2, -y+1/2, -z+1/2'
'-x, y+1/2, -z'
'-x, -y, -z'
'x-1/2, y, -z-1/2'
'-x-1/2, y-1/2, z-1/2'
'x, -y-1/2, z'

loop_
_atom_site_label
_atom_site_type_symbol
_atom_site_fract_x
_atom_site_fract_y
_atom_site_fract_z
_atom_site_U_iso_or_equiv
_atom_site_adp_type
_atom_site_occupancy
_atom_site_symmetry_multiplicity
_atom_site_calc_flag
_atom_site_refinement_flags
_atom_site_disorder_assembly
_atom_site_disorder_group
C1 C 0.3297(4) 0.2039(5) 0.5685(7) 0.0144(19) Uani 1 1 d U . 1
C2 C 0.2649(5) 0.1690(6) 0.5708(7) 0.026(2) Uani 1 1 d U . 1
C3 C 0.2591(6) 0.0973(6) 0.6216(8) 0.034(3) Uani 1 1 d U . 1
C4 C 0.3060(6) 0.0681(6) 0.6888(8) 0.034(3) Uani 1 1 d U . 1
C5 C 0.3585(6) 0.1139(6) 0.7104(8) 0.029(2) Uani 1 1 d U . 1
C6 C 0.3653(4) 0.1820(5) 0.6585(7) 0.017(2) Uani 1 1 d U . 1
C7 C 0.3895(6) 0.2500 0.7050(10) 0.024(3) Uani 1 2 d SU . 1
C8 C 0.4109(6) 0.2500 0.8006(12) 0.026(3) Uani 1 2 d SU . 1
C9 C 0.4054(4) 0.1817(6) 0.8501(8) 0.025(2) Uani 1 1 d U . 1
C10 C 0.3802(5) 0.1139(6) 0.8116(9) 0.028(2) Uani 1 1 d U . 1
C11 C 0.3486(5) 0.0722(7) 0.8842(9) 0.033(3) Uani 1 1 d U . 1
C12 C 0.2914(6) 0.0307(6) 0.8627(9) 0.035(3) Uani 1 1 d U . 1
C13 C 0.2708(6) 0.0279(6) 0.7642(9) 0.035(3) Uani 1 1 d U . 1
C14 C 0.2067(6) 0.0309(6) 0.7444(9) 0.034(3) Uani 1 1 d U . 1
C15 C 0.1985(6) 0.0733(6) 0.6566(8) 0.033(3) Uani 1 1 d U . 1
C16 C 0.1455(5) 0.1158(7) 0.6354(8) 0.032(3) Uani 1 1 d U . 1
C18 C 0.1510(5) 0.1841(7) 0.5841(7) 0.030(2) Uani 1 1 d U . 1
C17 C 0.2130(5) 0.2109(7) 0.5525(7) 0.031(3) Uani 1 1 d U . 1
C19 C 0.1155(8) 0.2500 0.5999(11) 0.035(4) Uani 1 2 d SU . 1
C20 C 0.0688(7) 0.2500 0.6774(13) 0.036(4) Uani 1 2 d SU . 1
C21 C 0.0601(5) 0.1813(7) 0.7266(9) 0.035(3) Uani 1 1 d U . 1
C22 C 0.0938(5) 0.1144(7) 0.7105(8) 0.033(3) Uani 1 1 d U . 1
C23 C 0.1022(5) 0.0721(7) 0.7962(9) 0.034(3) Uani 1 1 d U . 1
C24 C 0.1585(5) 0.0314(6) 0.8190(9) 0.031(2) Uani 1 1 d U . 1
C25 C 0.1804(6) 0.0297(6) 0.9179(9) 0.033(3) Uani 1 1 d U . 1
C26 C 0.2457(6) 0.0317(6) 0.9371(9) 0.033(3) Uani 1 1 d U . 1
C27 C 0.2524(6) 0.0739(7) 1.0262(9) 0.036(3) Uani 1 1 d U . 1
C28 C 0.3055(5) 0.1162(7) 1.0460(8) 0.031(2) Uani 1 1 d U . 1
C29 C 0.3540(5) 0.1143(6) 0.9727(8) 0.025(2) Uani 1 1 d U . 1
C30 C 0.3900(5) 0.1815(7) 0.9547(8) 0.030(2) Uani 1 1 d U . 1
C31 C 0.3817(6) 0.2500 1.0028(11) 0.023(3) Uani 1 2 d SU . 1
C32 C 0.3363(7) 0.2500 1.0819(11) 0.031(3) Uani 1 2 d SU . 1
C33 C 0.3004(5) 0.1833(7) 1.0996(7) 0.028(2) Uani 1 1 d U . 1
C34 C 0.2388(5) 0.2113(7) 1.1311(7) 0.030(2) Uani 1 1 d U . 1
C35 C 0.1843(5) 0.1695(6) 1.1108(7) 0.026(2) Uani 1 1 d U . 1
C36 C 0.1919(5) 0.0961(6) 1.0602(8) 0.028(2) Uani 1 1 d U . 1
C37 C 0.1469(6) 0.0697(6) 0.9941(8) 0.033(3) Uani 1 1 d U . 1
C40 C 0.0908(6) 0.1119(6) 0.9718(8) 0.033(3) Uani 1 1 d U . 1
C41 C 0.0692(5) 0.1126(7) 0.8687(9) 0.036(3) Uani 1 1 d U . 1
C42 C 0.0420(5) 0.1811(7) 0.8304(8) 0.029(2) Uani 1 1 d U . 1
C43 C 0.0374(7) 0.2500 0.8802(12) 0.032(3) Uani 1 2 d SU . 1
C44 C 0.0538(7) 0.2500 0.9770(11) 0.027(3) Uani 1 2 d SU . 1
C39 C 0.0836(4) 0.1822(6) 1.0230(7) 0.019(2) Uani 1 1 d . . 1
C38 C 0.1275(4) 0.2088(5) 1.0898(6) 0.016(2) Uani 1 1 d . . 1
C45 C 0.3667(4) 0.1847(5) 0.4713(7) 0.016(2) Uani 1 1 d . . 1
C46 C 0.3218(5) 0.1649(5) 0.3914(7) 0.017(2) Uani 1 1 d . . 1
C47 C 0.4114(4) 0.1224(5) 0.4849(7) 0.016(2) Uani 1 1 d . . 1
C48 C 0.4976(8) 0.0717(10) 0.1976(9) 0.046(6) Uani 0.49(3) 1 d PDU A 3
H1 H 0.4738 0.0294 0.1661 0.3(3) Uiso 0.49(3) 1 calc PR A 3
C49 C 0.5439(5) 0.1478(10) 0.1363(10) 0.051(6) Uani 0.60(3) 1 d PDU A 4
H2 H 0.5308 0.2013 0.1222 0.3(3) Uiso 0.60(3) 1 calc PR A 4
N2 N 0.4447(4) 0.0727(5) 0.4982(6) 0.0207(19) Uani 1 1 d . . 1
N1 N 0.2875(4) 0.1490(5) 0.3329(6) 0.0222(19) Uani 1 1 d . . 1
O1 O 0.4025(4) 0.2500 0.4475(7) 0.014(2) Uani 1 2 d S . 1
Cl1 Cl 0.4480(3) 0.1475(3) 0.2266(3) 0.115(3) Uani 1 1 d D . .
Cl2 Cl 0.53844(14) 0.03882(18) 0.2985(3) 0.0437(8) Uani 1 1 d D . .
Cl4 Cl 0.62403(19) 0.1464(2) 0.1580(2) 0.0528(10) Uani 1 1 d D . .
Cl3 Cl 0.5246(2) 0.0904(4) 0.0367(4) 0.120(3) Uani 1 1 d D . .
La1 La 0.27417(8) 0.16209(9) 0.80297(14) 0.0138(5) Uani 0.378(3) 1 d PU . 2
La2 La 0.17165(10) 0.17610(13) 0.8963(2) 0.0232(9) Uani 0.360(5) 1 d PU . 2
La3 La 0.2179(4) 0.1620(5) 0.7585(6) 0.029(3) Uani 0.077(2) 1 d PU . 2
La4 La 0.2192(5) 0.1739(5) 0.9396(7) 0.041(3) Uani 0.082(3) 1 d PU . 2
La5 La 0.1883(9) 0.1527(11) 0.8530(17) 0.036(4) Uani 0.057(4) 1 d PU . 2
La6 La 0.2499(9) 0.1440(9) 0.8449(16) 0.034(5) Uani 0.046(3) 1 d PU . 2
C50 C 0.5269(5) 0.1286(8) 0.2420(15) 0.045(5) Uani 0.51(3) 1 d PDU A 4
H3 H 0.5450 0.1688 0.2849 0.4(6) Uiso 0.51(3) 1 calc PR A 4
C51 C 0.5609(8) 0.0826(13) 0.1490(11) 0.048(6) Uani 0.40(3) 1 d PDU A 3
H4 H 0.5805 0.0309 0.1490 0.06(10) Uiso 0.40(3) 1 calc PR A 3

loop_
_atom_site_aniso_label
_atom_site_aniso_U_11
_atom_site_aniso_U_22
_atom_site_aniso_U_33
_atom_site_aniso_U_23
_atom_site_aniso_U_13
_atom_site_aniso_U_12
C1 0.013(4) 0.016(5) 0.015(4) -0.003(4) 0.001(4) 0.000(4)
C2 0.023(5) 0.036(5) 0.018(5) -0.013(4) 0.004(4) -0.010(5)
C3 0.046(6) 0.027(5) 0.030(6) -0.023(5) 0.022(5) -0.012(5)
C4 0.052(6) 0.028(5) 0.023(5) -0.005(5) 0.023(5) 0.011(5)
C5 0.043(6) 0.020(5) 0.025(5) 0.000(4) 0.016(5) 0.009(5)
C6 0.018(4) 0.019(5) 0.014(4) 0.002(4) 0.006(4) 0.009(4)
C7 0.016(6) 0.039(8) 0.016(6) 0.000 -0.001(6) 0.000
C8 0.011(6) 0.040(8) 0.027(7) 0.000 -0.002(6) 0.000
C9 0.009(4) 0.032(5) 0.035(5) -0.002(5) 0.003(4) 0.007(4)
C10 0.022(5) 0.023(5) 0.038(6) 0.008(5) 0.011(5) 0.009(4)
C11 0.034(5) 0.027(5) 0.039(6) 0.005(5) 0.002(5) 0.021(5)
C12 0.034(6) 0.019(5) 0.052(7) -0.002(5) 0.006(5) 0.004(5)
C13 0.055(7) 0.015(5) 0.035(6) -0.002(5) 0.022(5) -0.001(5)
C14 0.056(7) 0.012(5) 0.034(6) -0.006(4) 0.006(5) -0.013(5)
C15 0.040(6) 0.025(5) 0.032(6) -0.025(5) 0.010(5) -0.012(5)
C16 0.035(6) 0.034(6) 0.026(5) -0.020(5) -0.003(5) -0.014(5)
C18 0.031(5) 0.044(6) 0.015(5) -0.013(5) -0.010(4) -0.005(5)
C17 0.025(5) 0.054(6) 0.015(5) -0.008(5) 0.002(4) -0.003(5)
C19 0.030(8) 0.060(9) 0.016(7) 0.000 -0.007(6) 0.000
C20 0.018(7) 0.055(9) 0.035(8) 0.000 -0.013(6) 0.000
C21 0.013(5) 0.052(6) 0.039(6) -0.010(5) -0.001(4) -0.012(5)
C22 0.036(6) 0.036(6) 0.027(5) -0.013(5) -0.005(5) -0.022(5)
C23 0.035(6) 0.029(5) 0.040(6) -0.007(5) 0.004(5) -0.022(5)
C24 0.033(6) 0.011(5) 0.051(6) -0.001(5) 0.005(5) -0.015(4)
C25 0.054(6) 0.007(4) 0.039(6) 0.001(4) 0.022(5) -0.007(5)
C26 0.057(7) 0.009(4) 0.034(6) 0.012(4) 0.012(5) 0.001(5)
C27 0.048(6) 0.028(5) 0.031(6) 0.016(5) 0.013(5) 0.007(5)
C28 0.037(6) 0.032(6) 0.024(5) 0.014(5) -0.010(5) 0.006(5)
C29 0.019(5) 0.033(5) 0.022(5) 0.009(4) -0.003(4) 0.007(4)
C30 0.018(5) 0.041(6) 0.029(5) 0.007(5) -0.016(4) 0.004(4)
C31 0.009(5) 0.034(6) 0.025(6) 0.000 -0.008(5) 0.000
C32 0.026(7) 0.049(8) 0.018(7) 0.000 -0.014(6) 0.000
C33 0.039(5) 0.038(6) 0.008(4) 0.008(4) -0.009(4) 0.003(5)
C34 0.035(6) 0.047(6) 0.010(5) 0.010(4) -0.002(4) -0.007(5)
C35 0.031(5) 0.030(5) 0.016(5) 0.014(4) 0.005(4) 0.008(5)
C36 0.033(4) 0.026(4) 0.026(4) 0.011(3) 0.016(3) 0.003(3)
C37 0.047(6) 0.019(5) 0.033(6) 0.005(5) 0.025(5) -0.006(5)
C40 0.044(6) 0.027(6) 0.028(6) -0.007(5) 0.021(5) -0.020(5)
C41 0.027(5) 0.033(6) 0.046(6) -0.012(5) 0.018(5) -0.026(5)
C42 0.010(4) 0.037(6) 0.040(6) -0.003(5) 0.004(4) -0.008(4)
C43 0.010(6) 0.054(9) 0.032(8) 0.000 0.010(6) 0.000
C44 0.014(6) 0.047(7) 0.021(6) 0.000 0.009(5) 0.000
C39 0.016(5) 0.024(5) 0.016(5) 0.001(4) 0.004(4) -0.004(4)
C38 0.020(5) 0.016(5) 0.011(5) 0.004(4) 0.010(4) 0.001(4)
C45 0.015(5) 0.018(5) 0.016(5) -0.003(4) 0.003(4) -0.005(4)
C46 0.023(5) 0.015(5) 0.015(5) -0.005(4) 0.006(4) -0.002(4)
C47 0.020(5) 0.019(5) 0.009(4) -0.004(4) -0.005(4) -0.002(4)
C48 0.048(12) 0.030(11) 0.060(13) 0.019(11) 0.012(11) 0.010(10)
C49 0.062(12) 0.047(11) 0.042(11) 0.013(9) 0.003(10) 0.010(10)
N2 0.011(4) 0.024(5) 0.027(5) -0.004(4) -0.003(3) 0.000(4)
N1 0.023(5) 0.024(5) 0.020(4) 0.001(4) -0.001(4) 0.002(4)
O1 0.010(4) 0.014(5) 0.019(5) 0.000 0.007(4) 0.000
Cl1 0.186(6) 0.103(4) 0.055(3) 0.038(3) 0.054(3) 0.116(4)
Cl2 0.0326(16) 0.0408(17) 0.058(2) -0.0152(16) -0.0061(15) 0.0103(13)
Cl4 0.081(3) 0.049(2) 0.0284(16) -0.0009(15) -0.0056(17) 0.0133(19)
Cl3 0.070(3) 0.184(6) 0.107(4) -0.094(4) 0.057(3) -0.079(4)
La1 0.0162(9) 0.0083(7) 0.0169(9) -0.0008(7) 0.0022(7) 0.0048(6)
La2 0.0186(11) 0.0141(11) 0.0368(16) 0.0083(10) 0.0123(10) -0.0046(8)
La3 0.035(5) 0.021(4) 0.031(5) -0.006(4) -0.004(4) 0.000(4)
La4 0.052(6) 0.032(5) 0.038(5) 0.015(4) -0.002(4) -0.005(4)
La5 0.036(7) 0.028(7) 0.043(8) 0.002(6) 0.010(6) -0.008(6)
La6 0.038(8) 0.019(7) 0.045(8) 0.016(6) 0.017(7) 0.002(6)
C50 0.055(12) 0.034(10) 0.046(11) 0.008(9) 0.011(10) 0.022(9)
C51 0.054(13) 0.033(11) 0.058(12) 0.010(11) 0.018(11) 0.018(10)

loop_
_atom_type_symbol
_atom_type_description
_atom_type_scat_dispersion_real
_atom_type_scat_dispersion_imag
_atom_type_scat_source
C C 0.0033 0.0016 'International Tables Vol C Tables 4.2.6.8 and 6.1.1.4'
H H 0.0000 0.0000 'International Tables Vol C Tables 4.2.6.8 and 6.1.1.4'
Cl Cl 0.1484 0.1585 'International Tables Vol C Tables 4.2.6.8 and 6.1.1.4'
N N 0.0061 0.0033 'International Tables Vol C Tables 4.2.6.8 and 6.1.1.4'
O O 0.0106 0.0060 'International Tables Vol C Tables 4.2.6.8 and 6.1.1.4'
La La -0.2871 2.4523 'International Tables Vol C Tables 4.2.6.8 and 6.1.1.4'

loop_
_geom_angle_atom_site_label_1
_geom_angle_atom_site_label_2
_geom_angle_atom_site_label_3
_geom_angle
_geom_angle_site_symmetry_1
_geom_angle_site_symmetry_3
C6 C1 C2 110.0(8) . .
C6 C1 C45 112.8(7) . .
C2 C1 C45 112.8(7) . .
C6 C1 C1 104.8(5) . 8_565
C2 C1 C1 113.9(5) . 8_565
C45 C1 C1 102.2(5) . 8_565
C17 C2 C3 119.6(10) . .
C17 C2 C1 121.6(10) . .
C3 C2 C1 116.1(10) . .
C2 C3 C15 119.5(11) . .
C2 C3 C4 123.7(10) . .
C15 C3 C4 107.5(10) . .
C5 C4 C3 118.7(10) . .
C5 C4 C13 122.2(11) . .
C3 C4 C13 105.5(11) . .
C6 C5 C4 117.5(11) . .
C6 C5 C10 116.8(10) . .
C4 C5 C10 116.8(10) . .
C5 C6 C7 121.0(9) . .
C5 C6 C1 125.9(9) . .
C7 C6 C1 109.5(8) . .
C8 C7 C6 122.3(7) . 8_565
C8 C7 C6 122.3(7) . .
C6 C7 C6 110.8(12) 8_565 .
C9 C8 C9 120.1(15) 8_565 .
C9 C8 C7 115.9(8) 8_565 .
C9 C8 C7 115.9(8) . .
C8 C9 C10 125.4(11) . .
C8 C9 C30 120.0(11) . .
C10 C9 C30 106.3(10) . .
C9 C10 C11 110.7(11) . .
C9 C10 C5 118.5(10) . .
C11 C10 C5 121.4(10) . .
C10 C11 C29 107.3(10) . .
C10 C11 C12 121.2(11) . .
C29 C11 C12 120.0(10) . .
C26 C12 C13 118.4(11) . .
C26 C12 C11 115.2(11) . .
C13 C12 C11 118.1(11) . .
C14 C13 C12 119.1(11) . .
C14 C13 C4 110.3(11) . .
C12 C13 C4 120.0(11) . .
C13 C14 C15 107.8(10) . .
C13 C14 C24 123.8(11) . .
C15 C14 C24 120.5(11) . .
C16 C15 C14 123.9(11) . .
C16 C15 C3 120.3(11) . .
C14 C15 C3 108.9(11) . .
C15 C16 C18 120.0(11) . .
C15 C16 C22 116.3(11) . .
C18 C16 C22 114.9(11) . .
C16 C18 C19 125.8(11) . .
C16 C18 C17 119.9(11) . .
C19 C18 C17 105.6(11) . .
C2 C17 C17 123.0(7) . 8_565
C2 C17 C18 120.5(11) . .
C17 C17 C18 108.6(7) 8_565 .
C18 C19 C18 111.5(15) . 8_565
C18 C19 C20 118.9(8) . .
C18 C19 C20 118.9(8) 8_565 .
C21 C20 C21 119.6(16) . 8_565
C21 C20 C19 116.4(9) . .
C21 C20 C19 116.4(9) 8_565 .
C22 C21 C20 125.5(11) . .
C22 C21 C42 106.6(11) . .
C20 C21 C42 120.4(12) . .
C21 C22 C23 112.1(11) . .
C21 C22 C16 118.2(11) . .
C23 C22 C16 119.3(11) . .
C22 C23 C41 105.3(11) . .
C22 C23 C24 123.6(11) . .
C41 C23 C24 121.0(12) . .
C23 C24 C25 119.3(11) . .
C23 C24 C14 116.3(11) . .
C25 C24 C14 115.9(10) . .
C26 C25 C24 119.7(10) . .
C26 C25 C37 109.7(11) . .
C24 C25 C37 120.9(11) . .
C12 C26 C25 122.8(11) . .
C12 C26 C27 123.6(11) . .
C25 C26 C27 105.6(10) . .
C28 C27 C36 122.0(11) . .
C28 C27 C26 121.8(11) . .
C36 C27 C26 109.2(11) . .
C27 C28 C33 119.6(11) . .
C27 C28 C29 115.9(11) . .
C33 C28 C29 116.4(11) . .
C30 C29 C11 108.7(10) . .
C30 C29 C28 119.2(10) . .
C11 C29 C28 123.3(10) . .
C31 C30 C29 124.3(11) . .
C31 C30 C9 119.6(11) . .
C29 C30 C9 106.9(10) . .
C30 C31 C30 120.5(14) 8_565 .
C30 C31 C32 116.3(8) 8_565 .
C30 C31 C32 116.3(8) . .
C33 C32 C33 110.9(14) 8_565 .
C33 C32 C31 119.2(8) 8_565 .
C33 C32 C31 119.2(8) . .
C28 C33 C32 124.3(11) . .
C28 C33 C34 120.6(10) . .
C32 C33 C34 105.0(10) . .
C34 C34 C35 121.5(6) 8_565 .
C34 C34 C33 109.5(6) 8_565 .
C35 C34 C33 120.6(10) . .
C34 C35 C38 119.6(10) . .
C34 C35 C36 117.4(10) . .
C38 C35 C36 114.9(10) . .
C37 C36 C27 108.4(10) . .
C37 C36 C35 121.4(10) . .
C27 C36 C35 119.5(10) . .
C36 C37 C40 122.6(10) . .
C36 C37 C25 107.0(11) . .
C40 C37 C25 120.3(11) . .
C39 C40 C37 115.3(10) . .
C39 C40 C41 115.4(11) . .
C37 C40 C41 117.7(10) . .
C23 C41 C42 111.3(11) . .
C23 C41 C40 120.8(12) . .
C42 C41 C40 118.7(10) . .
C43 C42 C41 125.1(11) . .
C43 C42 C21 119.4(11) . .
C41 C42 C21 104.5(10) . .
C44 C43 C42 117.2(8) . 8_565
C44 C43 C42 117.2(8) . .
C42 C43 C42 120.5(15) 8_565 .
C43 C44 C39 121.3(7) . 8_565
C43 C44 C39 121.3(7) . .
C39 C44 C39 105.8(12) 8_565 .
C38 C39 C40 122.8(10) . .
C38 C39 C44 107.5(9) . .
C40 C39 C44 121.6(10) . .
C39 C38 C35 123.0(9) . .
C39 C38 C38 109.6(6) . 8_565
C35 C38 C38 118.9(6) . 8_565
O1 C45 C47 106.4(7) . .
O1 C45 C46 111.2(8) . .
C47 C45 C46 109.7(8) . .
O1 C45 C1 106.9(7) . .
C47 C45 C1 112.1(8) . .
C46 C45 C1 110.4(7) . .
N1 C46 C45 178.4(11) . .
N2 C47 C45 177.2(11) . .
C51 C48 Cl2 87.0(8) . .
C51 C48 Cl1 123.0(18) . .
Cl2 C48 Cl1 112.0(7) . .
C51 C48 H1 110.8 . .
Cl2 C48 H1 110.8 . .
Cl1 C48 H1 110.8 . .
C50 C49 Cl4 93.8(8) . .
C50 C49 Cl3 123.9(15) . .
Cl4 C49 Cl3 111.1(7) . .
C50 C49 H2 108.9 . .
Cl4 C49 H2 108.9 . .
Cl3 C49 H2 108.9 . .
C45 O1 C45 108.1(9) 8_565 .
C50 Cl1 C48 44.9(10) . .
C48 Cl2 C50 44.4(9) . .
C49 Cl4 C51 40.7(10) . .
C51 Cl3 C49 40.8(10) . .
La1 La1 La3 23.61(15) 8_565 8_565
La1 La1 La6 12.8(3) 8_565 8_565
La3 La1 La6 23.6(3) 8_565 8_565
La1 La1 La4 37.61(16) 8_565 8_565
La3 La1 La4 41.7(2) 8_565 8_565
La6 La1 La4 25.0(4) 8_565 8_565
La1 La1 La5 31.1(4) 8_565 8_565
La3 La1 La5 22.4(5) 8_565 8_565
La6 La1 La5 20.5(5) 8_565 8_565
La4 La1 La5 21.8(3) 8_565 8_565
La1 La1 La2 41.80(6) 8_565 8_565
La3 La1 La2 34.21(16) 8_565 8_565
La6 La1 La2 29.8(4) 8_565 8_565
La4 La1 La2 18.01(16) 8_565 8_565
La5 La1 La2 12.2(4) 8_565 8_565
La2 La2 La4 24.1(2) 8_565 8_565
La2 La2 La5 13.0(4) 8_565 8_565
La4 La2 La5 27.1(4) 8_565 8_565
La2 La2 La3 36.98(16) 8_565 8_565
La4 La2 La3 44.2(2) 8_565 8_565
La5 La2 La3 24.0(5) 8_565 8_565
La2 La2 La6 29.9(4) 8_565 8_565
La4 La2 La6 24.1(4) 8_565 8_565
La5 La2 La6 20.7(5) 8_565 8_565
La3 La2 La6 22.5(3) 8_565 8_565
La2 La2 La1 41.80(6) 8_565 8_565
La4 La2 La1 35.6(2) 8_565 8_565
La5 La2 La1 30.9(4) 8_565 8_565
La3 La2 La1 20.74(14) 8_565 8_565
La6 La2 La1 12.7(3) 8_565 8_565
La3 La3 La1 23.61(15) 8_565 8_565
La3 La3 La2 36.97(16) 8_565 8_565
La1 La3 La2 43.12(12) 8_565 8_565
La3 La3 La5 24.0(5) 8_565 8_565
La1 La3 La5 32.8(4) 8_565 8_565
La2 La3 La5 13.0(4) 8_565 8_565
La3 La3 La6 21.9(3) 8_565 8_565
La1 La3 La6 12.8(3) 8_565 8_565
La2 La3 La6 30.4(4) 8_565 8_565
La5 La3 La6 21.1(5) 8_565 8_565
La3 La3 La4 40.9(2) 8_565 8_565
La1 La3 La4 35.48(18) 8_565 8_565
La2 La3 La4 17.98(16) 8_565 8_565
La5 La3 La4 21.8(3) 8_565 8_565
La6 La3 La4 23.8(4) 8_565 8_565
La4 La4 La2 24.1(2) 8_565 8_565
La4 La4 La5 24.1(3) 8_565 8_565
La2 La4 La5 12.4(4) 8_565 8_565
La4 La4 La6 24.5(4) 8_565 8_565
La2 La4 La6 32.7(4) 8_565 8_565
La5 La4 La6 22.2(5) 8_565 8_565
La4 La4 La1 37.61(16) 8_565 8_565
La2 La4 La1 44.25(14) 8_565 8_565
La5 La4 La1 32.4(4) 8_565 8_565
La6 La4 La1 13.3(4) 8_565 8_565
La4 La4 La3 40.9(2) 8_565 8_565
La2 La4 La3 34.12(18) 8_565 8_565
La5 La4 La3 22.3(4) 8_565 8_565
La6 La4 La3 21.7(3) 8_565 8_565
La1 La4 La3 20.71(14) 8_565 8_565
La2 La5 La4 20.7(2) 8_565 8_565
La2 La5 La5 13.0(4) 8_565 8_565
La4 La5 La5 24.1(3) 8_565 8_565
La2 La5 La3 37.0(2) 8_565 8_565
La4 La5 La3 42.4(3) 8_565 8_565
La5 La5 La3 24.0(5) 8_565 8_565
La2 La5 La1 42.0(2) 8_565 8_565
La4 La5 La1 35.7(2) 8_565 8_565
La5 La5 La1 31.1(4) 8_565 8_565
La3 La5 La1 20.82(16) 8_565 8_565
La2 La5 La6 29.8(4) 8_565 8_565
La4 La5 La6 24.0(4) 8_565 8_565
La5 La5 La6 20.3(5) 8_565 8_565
La3 La5 La6 21.7(3) 8_565 8_565
La1 La5 La6 12.7(3) 8_565 8_565
La1 La6 La4 37.1(2) 8_565 8_565
La1 La6 La2 41.84(19) 8_565 8_565
La4 La6 La2 18.84(18) 8_565 8_565
La1 La6 La3 21.53(17) 8_565 8_565
La4 La6 La3 40.7(3) 8_565 8_565
La2 La6 La3 34.2(2) 8_565 8_565
La1 La6 La6 12.8(3) 8_565 8_565
La4 La6 La6 24.5(4) 8_565 8_565
La2 La6 La6 29.9(4) 8_565 8_565
La3 La6 La6 22.0(3) 8_565 8_565
La1 La6 La5 30.9(4) 8_565 8_565
La4 La6 La5 21.8(3) 8_565 8_565
La2 La6 La5 12.2(4) 8_565 8_565
La3 La6 La5 22.4(4) 8_565 8_565
La6 La6 La5 20.3(5) 8_565 8_565
C49 C50 Cl1 94.2(9) . .
C49 C50 Cl2 125.3(15) . .
Cl1 C50 Cl2 111.0(7) . .
C49 C50 H3 108.3 . .
Cl1 C50 H3 108.3 . .
Cl2 C50 H3 108.3 . .
C48 C51 Cl3 90.2(8) . .
C48 C51 Cl4 137.0(19) . .
Cl3 C51 Cl4 110.8(7) . .
C48 C51 H4 105.0 . .
Cl3 C51 H4 105.0 . .
Cl4 C51 H4 105.0 . .

loop_
_geom_bond_atom_site_label_1
_geom_bond_atom_site_label_2
_geom_bond_distance
_geom_bond_site_symmetry_2
C1 C6 1.507(13) .
C1 C2 1.516(13) .
C1 C45 1.592(12) .
C1 C1 1.622(18) 8_565
C2 C17 1.355(15) .
C2 C3 1.446(16) .
C3 C15 1.447(16) .
C3 C4 1.459(18) .
C4 C5 1.413(17) .
C4 C13 1.466(15) .
C5 C6 1.402(14) .
C5 C10 1.471(16) .
C6 C7 1.452(13) .
C7 C8 1.40(2) .
C7 C6 1.452(13) 8_565
C8 C9 1.386(13) 8_565
C8 C9 1.386(13) .
C9 C10 1.411(16) .
C9 C30 1.479(15) .
C10 C11 1.414(16) .
C11 C29 1.433(16) .
C11 C12 1.456(17) .
C12 C26 1.418(16) .
C12 C13 1.429(17) .
C13 C14 1.398(18) .
C14 C15 1.433(17) .
C14 C24 1.456(16) .
C15 C16 1.389(17) .
C16 C18 1.398(17) .
C16 C22 1.515(16) .
C18 C19 1.402(15) .
C18 C17 1.475(15) .
C17 C17 1.37(2) 8_565
C19 C18 1.402(15) 8_565
C19 C20 1.46(2) .
C20 C21 1.399(15) .
C20 C21 1.399(15) 8_565
C21 C22 1.397(17) .
C21 C42 1.483(16) .
C22 C23 1.408(17) .
C23 C41 1.416(16) .
C23 C24 1.436(17) .
C24 C25 1.443(17) .
C25 C26 1.421(18) .
C25 C37 1.454(15) .
C26 C27 1.442(17) .
C27 C28 1.385(17) .
C27 C36 1.432(16) .
C28 C33 1.397(16) .
C28 C29 1.448(15) .
C29 C30 1.432(16) .
C30 C31 1.387(14) .
C31 C30 1.387(14) 8_565
C31 C32 1.46(2) .
C32 C33 1.423(14) 8_565
C32 C33 1.423(14) .
C33 C34 1.472(16) .
C34 C34 1.36(2) 8_565
C34 C35 1.405(15) .
C35 C38 1.427(14) .
C35 C36 1.476(16) .
C36 C37 1.404(17) .
C37 C40 1.444(18) .
C40 C39 1.432(14) .
C40 C41 1.495(17) .
C41 C42 1.437(17) .
C42 C43 1.396(14) .
C43 C44 1.38(2) .
C43 C42 1.396(14) 8_565
C44 C39 1.494(13) 8_565
C44 C39 1.494(13) .
C39 C38 1.396(13) .
C38 C38 1.449(18) 8_565
C45 O1 1.419(10) .
C45 C47 1.466(13) .
C45 C46 1.502(13) .
C46 N1 1.126(12) .
C47 N2 1.142(12) .
C48 C51 1.523(17) .
C48 Cl2 1.741(10) .
C48 Cl1 1.750(9) .
C48 H1 1.0000 .
C49 C50 1.540(17) .
C49 Cl4 1.740(9) .
C49 Cl3 1.754(9) .
C49 H2 1.0000 .
O1 C45 1.419(10) 8_565
Cl1 C50 1.734(10) .
Cl2 C50 1.777(9) .
Cl4 C51 1.760(10) .
Cl3 C51 1.738(10) .
La1 La1 3.091(3) 8_565
La1 La3 3.374(8) 8_565
La1 La6 3.496(18) 8_565
La1 La4 3.639(9) 8_565
La1 La5 3.802(13) 8_565
La1 La2 3.816(2) 8_565
La2 La2 2.598(5) 8_565
La2 La4 2.888(9) 8_565
La2 La5 3.09(2) 8_565
La2 La3 3.562(8) 8_565
La2 La6 3.648(16) 8_565
La2 La1 3.816(2) 8_565
La3 La3 3.093(17) 8_565
La3 La1 3.374(8) 8_565
La3 La2 3.562(8) 8_565
La3 La5 3.565(16) 8_565
La3 La6 3.677(18) 8_565
La3 La4 3.815(12) 8_565
La4 La4 2.675(18) 8_565
La4 La2 2.889(9) 8_565
La4 La5 3.34(2) 8_565
La4 La6 3.519(18) 8_565
La4 La1 3.639(9) 8_565
La4 La3 3.815(12) 8_565
La5 La2 3.09(2) 8_565
La5 La4 3.34(2) 8_565
La5 La5 3.42(4) 8_565
La5 La3 3.565(16) 8_565
La5 La1 3.801(13) 8_565
La5 La6 3.81(2) 8_565
La6 La1 3.496(17) 8_565
La6 La4 3.519(18) 8_565
La6 La2 3.648(15) 8_565
La6 La3 3.676(18) 8_565
La6 La6 3.73(3) 8_565
La6 La5 3.81(2) 8_565
C50 H3 1.0000 .
C51 H4 1.0000 .

loop_
_geom_torsion_atom_site_label_1
_geom_torsion_atom_site_label_2
_geom_torsion_atom_site_label_3
_geom_torsion_atom_site_label_4
_geom_torsion
_geom_torsion_site_symmetry_1
_geom_torsion_site_symmetry_4
C6 C1 C2 C17 131.2(10) . .
C45 C1 C2 C17 -102.0(11) . .
C1 C1 C2 C17 13.9(11) 8_565 .
C6 C1 C2 C3 -30.3(11) . .
C45 C1 C2 C3 96.6(10) . .
C1 C1 C2 C3 -147.5(7) 8_565 .
C17 C2 C3 C15 -3.2(15) . .
C1 C2 C3 C15 158.7(9) . .
C17 C2 C3 C4 -145.7(10) . .
C1 C2 C3 C4 16.1(14) . .
C2 C3 C4 C5 3.8(15) . .
C15 C3 C4 C5 -142.5(10) . .
C2 C3 C4 C13 145.3(10) . .
C15 C3 C4 C13 -1.0(11) . .
C3 C4 C5 C6 -6.0(14) . .
C13 C4 C5 C6 -140.8(11) . .
C3 C4 C5 C10 140.5(10) . .
C13 C4 C5 C10 5.7(16) . .
C4 C5 C6 C7 143.1(11) . .
C10 C5 C6 C7 -3.3(15) . .
C4 C5 C6 C1 -13.1(14) . .
C10 C5 C6 C1 -159.5(9) . .
C2 C1 C6 C5 31.2(13) . .
C45 C1 C6 C5 -95.6(11) . .
C1 C1 C6 C5 153.9(8) 8_565 .
C2 C1 C6 C7 -127.2(10) . .
C45 C1 C6 C7 105.9(10) . .
C1 C1 C6 C7 -4.5(9) 8_565 .
C5 C6 C7 C8 4.2(18) . .
C1 C6 C7 C8 163.9(11) . .
C5 C6 C7 C6 -152.0(8) . 8_565
C1 C6 C7 C6 7.7(15) . 8_565
C6 C7 C8 C9 2.3(19) 8_565 8_565
C6 C7 C8 C9 -151.2(11) . 8_565
C6 C7 C8 C9 151.2(11) 8_565 .
C6 C7 C8 C9 -2.3(19) . .
C9 C8 C9 C10 147.3(10) 8_565 .
C7 C8 C9 C10 -0.2(18) . .
C9 C8 C9 C30 4(2) 8_565 .
C7 C8 C9 C30 -144.0(11) . .
C8 C9 C10 C11 -146.2(11) . .
C30 C9 C10 C11 1.6(12) . .
C8 C9 C10 C5 0.9(16) . .
C30 C9 C10 C5 148.7(9) . .
C6 C5 C10 C9 0.9(14) . .
C4 C5 C10 C9 -145.7(10) . .
C6 C5 C10 C11 144.4(10) . .
C4 C5 C10 C11 -2.3(15) . .
C9 C10 C11 C29 -0.4(12) . .
C5 C10 C11 C29 -146.4(10) . .
C9 C10 C11 C12 142.8(10) . .
C5 C10 C11 C12 -3.2(16) . .
C10 C11 C12 C26 -142.7(11) . .
C29 C11 C12 C26 -4.1(15) . .
C10 C11 C12 C13 5.2(16) . .
C29 C11 C12 C13 143.9(11) . .
C26 C12 C13 C14 3.8(16) . .
C11 C12 C13 C14 -143.1(11) . .
C26 C12 C13 C4 145.0(11) . .
C11 C12 C13 C4 -1.9(16) . .
C5 C4 C13 C14 140.6(11) . .
C3 C4 C13 C14 0.8(12) . .
C5 C4 C13 C12 -3.7(17) . .
C3 C4 C13 C12 -143.4(11) . .
C12 C13 C14 C15 144.3(10) . .
C4 C13 C14 C15 -0.4(13) . .
C12 C13 C14 C24 -4.5(17) . .
C4 C13 C14 C24 -149.2(10) . .
C13 C14 C15 C16 -151.0(11) . .
C24 C14 C15 C16 -0.9(16) . .
C13 C14 C15 C3 -0.3(12) . .
C24 C14 C15 C3 149.8(10) . .
C2 C3 C15 C16 4.7(15) . .
C4 C3 C15 C16 152.7(10) . .
C2 C3 C15 C14 -147.2(10) . .
C4 C3 C15 C14 0.8(12) . .
C14 C15 C16 C18 144.5(11) . .
C3 C15 C16 C18 -3.1(15) . .
C14 C15 C16 C22 -1.4(15) . .
C3 C15 C16 C22 -149.0(10) . .
C15 C16 C18 C19 -143.0(12) . .
C22 C16 C18 C19 3.3(16) . .
C15 C16 C18 C17 -0.1(15) . .
C22 C16 C18 C17 146.3(10) . .
C3 C2 C17 C17 145.6(7) . 8_565
C1 C2 C17 C17 -15.2(12) . 8_565
C3 C2 C17 C18 0.1(15) . .
C1 C2 C17 C18 -160.8(9) . .
C16 C18 C17 C2 1.6(15) . .
C19 C18 C17 C2 151.1(11) . .
C16 C18 C17 C17 -148.3(8) . 8_565
C19 C18 C17 C17 1.2(10) . 8_565
C16 C18 C19 C18 145.1(10) . 8_565
C17 C18 C19 C18 -2.1(16) . 8_565
C16 C18 C19 C20 1(2) . .
C17 C18 C19 C20 -146.2(12) . .
C18 C19 C20 C21 -4(2) . .
C18 C19 C20 C21 -145.6(12) 8_565 .
C18 C19 C20 C21 145.6(12) . 8_565
C18 C19 C20 C21 4(2) 8_565 8_565
C21 C20 C21 C22 -145.9(11) 8_565 .
C19 C20 C21 C22 3(2) . .
C21 C20 C21 C42 0(2) 8_565 .
C19 C20 C21 C42 148.3(12) . .
C20 C21 C22 C23 146.4(12) . .
C42 C21 C22 C23 -3.0(12) . .
C20 C21 C22 C16 1.6(18) . .
C42 C21 C22 C16 -147.8(9) . .
C15 C16 C22 C21 143.1(11) . .
C18 C16 C22 C21 -4.5(14) . .
C15 C16 C22 C23 0.9(14) . .
C18 C16 C22 C23 -146.8(10) . .
C21 C22 C23 C41 3.2(12) . .
C16 C22 C23 C41 147.6(9) . .
C21 C22 C23 C24 -142.3(11) . .
C16 C22 C23 C24 2.1(16) . .
C22 C23 C24 C25 142.3(11) . .
C41 C23 C24 C25 2.1(15) . .
C22 C23 C24 C14 -4.4(15) . .
C41 C23 C24 C14 -144.6(10) . .
C13 C14 C24 C23 148.8(11) . .
C15 C14 C24 C23 3.7(15) . .
C13 C14 C24 C25 1.0(15) . .
C15 C14 C24 C25 -144.1(10) . .
C23 C24 C25 C26 -143.7(10) . .
C14 C24 C25 C26 3.2(14) . .
C23 C24 C25 C37 -1.1(15) . .
C14 C24 C25 C37 145.7(10) . .
C13 C12 C26 C25 0.2(16) . .
C11 C12 C26 C25 148.1(11) . .
C13 C12 C26 C27 -144.3(12) . .
C11 C12 C26 C27 3.6(16) . .
C24 C25 C26 C12 -3.8(16) . .
C37 C25 C26 C12 -150.2(10) . .
C24 C25 C26 C27 146.0(10) . .
C37 C25 C26 C27 -0.3(12) . .
C12 C26 C27 C28 -1.1(18) . .
C25 C26 C27 C28 -150.6(11) . .
C12 C26 C27 C36 150.2(11) . .
C25 C26 C27 C36 0.6(12) . .
C36 C27 C28 C33 -1.0(16) . .
C26 C27 C28 C33 146.6(11) . .
C36 C27 C28 C29 -148.6(11) . .
C26 C27 C28 C29 -1.0(16) . .
C10 C11 C29 C30 -1.1(12) . .
C12 C11 C29 C30 -144.8(10) . .
C10 C11 C29 C28 146.1(10) . .
C12 C11 C29 C28 2.4(16) . .
C27 C28 C29 C30 144.2(10) . .
C33 C28 C29 C30 -4.4(14) . .
C27 C28 C29 C11 0.3(15) . .
C33 C28 C29 C11 -148.3(10) . .
C11 C29 C30 C31 148.4(11) . .
C28 C29 C30 C31 -0.3(16) . .
C11 C29 C30 C9 2.0(11) . .
C28 C29 C30 C9 -146.6(9) . .
C8 C9 C30 C31 -0.6(16) . .
C10 C9 C30 C31 -150.4(10) . .
C8 C9 C30 C29 147.7(11) . .
C10 C9 C30 C29 -2.2(11) . .
C29 C30 C31 C30 -144.9(10) . 8_565
C9 C30 C31 C30 -2(2) . 8_565
C29 C30 C31 C32 5.0(18) . .
C9 C30 C31 C32 147.4(11) . .
C30 C31 C32 C33 4.9(18) 8_565 8_565
C30 C31 C32 C33 -146.2(11) . 8_565
C30 C31 C32 C33 146.2(11) 8_565 .
C30 C31 C32 C33 -4.9(18) . .
C27 C28 C33 C32 -143.0(12) . .
C29 C28 C33 C32 4.5(16) . .
C27 C28 C33 C34 -2.9(15) . .
C29 C28 C33 C34 144.6(10) . .
C33 C32 C33 C28 144.5(9) 8_565 .
C31 C32 C33 C28 0.3(18) . .
C33 C32 C33 C34 -0.7(15) 8_565 .
C31 C32 C33 C34 -144.9(11) . .
C28 C33 C34 C34 -146.3(8) . 8_565
C32 C33 C34 C34 0.4(9) . 8_565
C28 C33 C34 C35 2.2(15) . .
C32 C33 C34 C35 148.9(10) . .
C34 C34 C35 C38 -0.1(11) 8_565 .
C33 C34 C35 C38 -144.9(10) . .
C34 C34 C35 C36 146.9(7) 8_565 .
C33 C34 C35 C36 2.1(14) . .
C28 C27 C36 C37 150.4(11) . .
C26 C27 C36 C37 -0.7(12) . .
C28 C27 C36 C35 5.4(16) . .
C26 C27 C36 C35 -145.7(10) . .
C34 C35 C36 C37 -146.2(10) . .
C38 C35 C36 C37 2.3(14) . .
C34 C35 C36 C27 -5.8(14) . .
C38 C35 C36 C27 142.7(10) . .
C27 C36 C37 C40 -144.6(10) . .
C35 C36 C37 C40 -0.4(15) . .
C27 C36 C37 C25 0.5(12) . .
C35 C36 C37 C25 144.7(9) . .
C26 C25 C37 C36 -0.1(12) . .
C24 C25 C37 C36 -146.0(10) . .
C26 C25 C37 C40 146.0(10) . .
C24 C25 C37 C40 0.1(16) . .
C36 C37 C40 C39 -0.9(15) . .
C25 C37 C40 C39 -141.7(10) . .
C36 C37 C40 C41 140.7(10) . .
C25 C37 C40 C41 -0.1(15) . .
C22 C23 C41 C42 -2.1(12) . .
C24 C23 C41 C42 144.4(10) . .
C22 C23 C41 C40 -148.5(10) . .
C24 C23 C41 C40 -2.0(16) . .
C39 C40 C41 C23 142.5(10) . .
C37 C40 C41 C23 1.0(15) . .
C39 C40 C41 C42 -1.5(14) . .
C37 C40 C41 C42 -143.1(10) . .
C23 C41 C42 C43 -143.0(12) . .
C40 C41 C42 C43 4.2(16) . .
C23 C41 C42 C21 0.4(12) . .
C40 C41 C42 C21 147.6(9) . .
C22 C21 C42 C43 147.5(11) . .
C20 C21 C42 C43 -3.8(17) . .
C22 C21 C42 C41 1.5(11) . .
C20 C21 C42 C41 -149.7(11) . .
C41 C42 C43 C44 -7.7(19) . .
C21 C42 C43 C44 -146.2(12) . .
C41 C42 C43 C42 146.5(10) . 8_565
C21 C42 C43 C42 8(2) . 8_565
C42 C43 C44 C39 -8.5(19) 8_565 8_565
C42 C43 C44 C39 146.5(11) . 8_565
C42 C43 C44 C39 -146.5(11) 8_565 .
C42 C43 C44 C39 8.5(19) . .
C37 C40 C39 C38 0.2(14) . .
C41 C40 C39 C38 -142.3(10) . .
C37 C40 C39 C44 145.1(10) . .
C41 C40 C39 C44 2.6(15) . .
C43 C44 C39 C38 143.1(12) . .
C39 C44 C39 C38 -0.4(14) 8_565 .
C43 C44 C39 C40 -6.4(18) . .
C39 C44 C39 C40 -150.0(8) 8_565 .
C40 C39 C38 C35 1.9(15) . .
C44 C39 C38 C35 -147.2(10) . .
C40 C39 C38 C38 149.4(8) . 8_565
C44 C39 C38 C38 0.3(9) . 8_565
C34 C35 C38 C39 144.7(10) . .
C36 C35 C38 C39 -3.1(13) . .
C34 C35 C38 C38 0.1(11) . 8_565
C36 C35 C38 C38 -147.7(6) . 8_565
C6 C1 C45 O1 -90.8(9) . .
C2 C1 C45 O1 143.9(8) . .
C1 C1 C45 O1 21.2(7) 8_565 .
C6 C1 C45 C47 25.5(11) . .
C2 C1 C45 C47 -99.9(9) . .
C1 C1 C45 C47 137.5(6) 8_565 .
C6 C1 C45 C46 148.2(8) . .
C2 C1 C45 C46 22.8(11) . .
C1 C1 C45 C46 -99.9(7) 8_565 .
O1 C45 C46 N1 -167(40) . .
C47 C45 C46 N1 76(40) . .
C1 C45 C46 N1 -48(40) . .
O1 C45 C47 N2 146(21) . .
C46 C45 C47 N2 -94(21) . .
C1 C45 C47 N2 29(22) . .
C47 C45 O1 C45 -157.0(6) . 8_565
C46 C45 O1 C45 83.5(10) . 8_565
C1 C45 O1 C45 -37.1(12) . 8_565
C51 C48 Cl1 C50 -47.2(13) . .
Cl2 C48 Cl1 C50 54.0(10) . .
C51 C48 Cl2 C50 71.8(17) . .
Cl1 C48 Cl2 C50 -52.8(10) . .
C50 C49 Cl4 C51 71.7(16) . .
Cl3 C49 Cl4 C51 -57.0(11) . .
C50 C49 Cl3 C51 -52.2(14) . .
Cl4 C49 Cl3 C51 57.9(11) . .
Cl4 C49 C50 Cl1 169.4(8) . .
Cl3 C49 C50 Cl1 -72.0(13) . .
Cl4 C49 C50 Cl2 -71.1(13) . .
Cl3 C49 C50 Cl2 47.5(15) . .
C48 Cl1 C50 C49 78.4(16) . .
C48 Cl1 C50 Cl2 -52.0(10) . .
C48 Cl2 C50 C49 -58.6(15) . .
C48 Cl2 C50 Cl1 53.0(10) . .
Cl2 C48 C51 Cl3 164.6(9) . .
Cl1 C48 C51 Cl3 -81.0(13) . .
Cl2 C48 C51 Cl4 -73.7(17) . .
Cl1 C48 C51 Cl4 40.7(19) . .
C49 Cl3 C51 C48 84.8(18) . .
C49 Cl3 C51 Cl4 -56.8(11) . .
C49 Cl4 C51 C48 -57(2) . .
C49 Cl4 C51 Cl3 57.7(11) . .

loop_
_cod_changelog_entry_id
_cod_changelog_entry_author
_cod_changelog_entry_date
_cod_changelog_entry_text
1 'Vaitkus, Antanas' 2024-11-16T00:18:53+02:00
;
 Replaced the '\/Y' character sequence with the backslash character ('\')
 in the '_diffrn_measurement_method' data value.
;
